data_2228001
loop_
_publ_author_name
'Dai, Chun-Hua'
'Mao, Fu-Lin'

_publ_section_title
;
 <i>N</i>'-(4-Hydroxybenzylidene)-4-nitrobenzohydrazide
;
_journal_coeditor_code SJ5045
_journal_issue 11
_journal_name_full 'Acta Crystallographica Section E'
_journal_page_first o2942
_journal_paper_doi 10.1107/S1600536810042364
_journal_volume 66
_journal_year 2010
_chemical_formula_iupac 'C14 H11 N3 O4'
_chemical_formula_moiety 'C14 H11 N3 O4'
_chemical_formula_sum 'C14 H11 N3 O4'
_chemical_formula_weight 285.26
_chemical_name_systematic
;
<i>N</i>'-(4-Hydroxybenzylidene)-4-nitrobenzohydrazide
;
_space_group_IT_number 14
_symmetry_cell_setting monoclinic
_symmetry_space_group_name_Hall '-P 2ybc'
_symmetry_space_group_name_H-M 'P 1 21/c 1'
_atom_sites_solution_hydrogens geom
_atom_sites_solution_primary direct
_atom_sites_solution_secondary difmap
_audit_creation_method SHELXL-97
_cell_angle_alpha 90.00
_cell_angle_beta 95.748(4)
_cell_angle_gamma 90.00
_cell_formula_units_Z 4
_cell_length_a 7.856(3)
_cell_length_b 13.368(5)
_cell_length_c 12.527(5)
_cell_measurement_reflns_used 1632
_cell_measurement_temperature 298(2)
_cell_measurement_theta_max 26.0
_cell_measurement_theta_min 2.2
_cell_volume 1309.0(9)
_computing_cell_refinement 'SAINT (Bruker, 2007)'
_computing_data_collection 'SMART (Bruker, 2007)'
_computing_data_reduction 'SAINT (Bruker, 2007)'
_computing_molecular_graphics 'SHELXTL (Sheldrick, 2008)'
_computing_publication_material 'SHELXTL (Sheldrick, 2008)'
_computing_structure_refinement 'SHELXTL (Sheldrick, 2008)'
_computing_structure_solution 'SHELXTL (Sheldrick, 2008)'
_diffrn_ambient_temperature 298(2)
_diffrn_measured_fraction_theta_full 0.992
_diffrn_measured_fraction_theta_max 0.992
_diffrn_measurement_device_type 'Bruker SMART CCD area-detector'
_diffrn_measurement_method '\w scans'
_diffrn_radiation_monochromator graphite
_diffrn_radiation_source 'fine-focus sealed tube'
_diffrn_radiation_type MoK\a
_diffrn_radiation_wavelength 0.71073
_diffrn_reflns_av_R_equivalents 0.0249
_diffrn_reflns_av_sigmaI/netI 0.0318
_diffrn_reflns_limit_h_max 10
_diffrn_reflns_limit_h_min -9
_diffrn_reflns_limit_k_max 14
_diffrn_reflns_limit_k_min -17
_diffrn_reflns_limit_l_max 14
_diffrn_reflns_limit_l_min -16
_diffrn_reflns_number 7505
_diffrn_reflns_theta_full 26.99
_diffrn_reflns_theta_max 26.99
_diffrn_reflns_theta_min 2.23
_diffrn_standards_number 0
_exptl_absorpt_coefficient_mu 0.109
_exptl_absorpt_correction_T_max 0.9817
_exptl_absorpt_correction_T_min 0.9806
_exptl_absorpt_correction_type multi-scan
_exptl_absorpt_process_details '(SADABS; Bruker, 2001)'
_exptl_crystal_colour yellow
_exptl_crystal_density_diffrn 1.447
_exptl_crystal_density_method 'not measured'
_exptl_crystal_description block
_exptl_crystal_F_000 592
_exptl_crystal_size_max 0.18
_exptl_crystal_size_mid 0.17
_exptl_crystal_size_min 0.17
_refine_diff_density_max 0.155
_refine_diff_density_min -0.157
_refine_ls_extinction_method none
_refine_ls_goodness_of_fit_ref 1.036
_refine_ls_hydrogen_treatment mixed
_refine_ls_matrix_type full
_refine_ls_number_parameters 194
_refine_ls_number_reflns 2822
_refine_ls_number_restraints 1
_refine_ls_restrained_S_all 1.036
_refine_ls_R_factor_all 0.0821
_refine_ls_R_factor_gt 0.0447
_refine_ls_shift/su_max_lt 0.001
_refine_ls_shift/su_mean 0.000
_refine_ls_structure_factor_coef Fsqd
_refine_ls_weighting_details 'calc w=1/[\s^2^(Fo^2^)+(0.0494P)^2^+0.1504P] where P=(Fo^2^+2Fc^2^)/3'
_refine_ls_weighting_scheme calc
_refine_ls_wR_factor_gt 0.1009
_refine_ls_wR_factor_ref 0.1187
_reflns_number_gt 1736
_reflns_number_total 2822
_reflns_threshold_expression I>2\s(I)
_cod_data_source_file sj5045.cif
_cod_data_source_block I
_cod_original_sg_symbol_H-M 'P 21/c'
_cod_database_code 2228001
_cod_database_fobs_code 2228001

loop_
_symmetry_equiv_pos_as_xyz
'x, y, z'
'-x, y+1/2, -z+1/2'
'-x, -y, -z'
'x, -y-1/2, z-1/2'

loop_
_atom_site_type_symbol
_atom_site_label
_atom_site_fract_x
_atom_site_fract_y
_atom_site_fract_z
_atom_site_U_iso_or_equiv
_atom_site_adp_type
_atom_site_calc_flag
_atom_site_refinement_flags
_atom_site_occupancy
_atom_site_disorder_assembly
_atom_site_disorder_group
N N1 0.20526(19) -0.05033(11) 0.04617(11) 0.0433(4) Uani d . 1 . .
N N2 0.2594(2) 0.02540(11) -0.01727(11) 0.0420(4) Uani d D 1 . .
N N3 0.4845(2) 0.44506(12) -0.22229(13) 0.0510(4) Uani d . 1 . .
O O1 0.0039(2) -0.46112(9) 0.25453(11) 0.0598(4) Uani d . 1 . .
H H1 -0.0521 -0.4411 0.3021 0.090 Uiso calc R 1 . .
O O2 0.17995(17) 0.13969(9) 0.09997(10) 0.0512(4) Uani d . 1 . .
O O3 0.4755(2) 0.52833(11) -0.18407(13) 0.0872(6) Uani d . 1 . .
O O4 0.54671(18) 0.42836(10) -0.30610(10) 0.0603(4) Uani d . 1 . .
C C1 0.1654(2) -0.22332(13) 0.07612(14) 0.0395(4) Uani d . 1 . .
C C2 0.1046(2) -0.20626(13) 0.17594(14) 0.0433(5) Uani d . 1 . .
H H2A 0.1006 -0.1412 0.2020 0.052 Uiso calc R 1 . .
C C3 0.0511(2) -0.28366(13) 0.23572(14) 0.0444(5) Uani d . 1 . .
H H3 0.0107 -0.2708 0.3017 0.053 Uiso calc R 1 . .
C C4 0.0567(2) -0.38146(13) 0.19834(14) 0.0424(5) Uani d . 1 . .
C C5 0.1185(2) -0.39987(13) 0.10044(15) 0.0463(5) Uani d . 1 . .
H H5 0.1240 -0.4651 0.0753 0.056 Uiso calc R 1 . .
C C6 0.1721(2) -0.32147(13) 0.04010(14) 0.0446(5) Uani d . 1 . .
H H6 0.2132 -0.3346 -0.0256 0.053 Uiso calc R 1 . .
C C7 0.2197(2) -0.13939(13) 0.01282(14) 0.0422(4) Uani d . 1 . .
H H7 0.2649 -0.1512 -0.0519 0.051 Uiso calc R 1 . .
C C8 0.2426(2) 0.12013(13) 0.01678(13) 0.0372(4) Uani d . 1 . .
C C9 0.3070(2) 0.20201(12) -0.05002(13) 0.0352(4) Uani d . 1 . .
C C10 0.2986(2) 0.29875(13) -0.01120(14) 0.0454(5) Uani d . 1 . .
H H10 0.2541 0.3099 0.0538 0.055 Uiso calc R 1 . .
C C11 0.3552(2) 0.37861(13) -0.06733(15) 0.0482(5) Uani d . 1 . .
H H11 0.3492 0.4435 -0.0411 0.058 Uiso calc R 1 . .
C C12 0.4209(2) 0.36016(13) -0.16304(14) 0.0395(4) Uani d . 1 . .
C C13 0.4312(2) 0.26543(14) -0.20412(14) 0.0449(5) Uani d . 1 . .
H H13 0.4760 0.2548 -0.2691 0.054 Uiso calc R 1 . .
C C14 0.3738(2) 0.18647(13) -0.14713(14) 0.0446(5) Uani d . 1 . .
H H14 0.3799 0.1219 -0.1740 0.054 Uiso calc R 1 . .
H H2 0.299(3) 0.0083(16) -0.0797(11) 0.080 Uiso d D 1 . .

loop_
_atom_site_aniso_label
_atom_site_aniso_U_11
_atom_site_aniso_U_22
_atom_site_aniso_U_33
_atom_site_aniso_U_12
_atom_site_aniso_U_13
_atom_site_aniso_U_23
N1 0.0554(10) 0.0363(9) 0.0402(9) -0.0019(7) 0.0149(7) 0.0061(7)
N2 0.0593(10) 0.0337(8) 0.0360(8) -0.0025(7) 0.0187(7) 0.0034(7)
N3 0.0596(11) 0.0466(10) 0.0482(10) -0.0082(8) 0.0127(8) 0.0080(8)
O1 0.0868(11) 0.0365(7) 0.0615(9) -0.0022(7) 0.0338(8) 0.0061(7)
O2 0.0688(9) 0.0451(8) 0.0442(8) 0.0005(7) 0.0273(6) -0.0002(6)
O3 0.1470(17) 0.0418(9) 0.0802(12) -0.0201(10) 0.0472(11) 0.0006(8)
O4 0.0700(10) 0.0636(9) 0.0511(9) -0.0088(7) 0.0247(7) 0.0110(7)
C1 0.0415(10) 0.0392(10) 0.0385(10) 0.0004(8) 0.0075(8) 0.0030(8)
C2 0.0554(11) 0.0332(10) 0.0429(10) -0.0023(8) 0.0127(9) -0.0005(8)
C3 0.0553(11) 0.0411(10) 0.0390(10) 0.0011(9) 0.0154(9) -0.0003(9)
C4 0.0467(11) 0.0362(10) 0.0453(11) 0.0007(8) 0.0100(9) 0.0077(9)
C5 0.0585(12) 0.0326(9) 0.0495(11) 0.0012(9) 0.0135(9) -0.0022(9)
C6 0.0524(11) 0.0432(11) 0.0400(10) 0.0015(9) 0.0142(9) -0.0008(9)
C7 0.0472(11) 0.0441(11) 0.0367(10) -0.0006(9) 0.0123(8) 0.0042(9)
C8 0.0394(10) 0.0405(10) 0.0327(9) 0.0025(8) 0.0084(8) 0.0015(8)
C9 0.0367(9) 0.0369(9) 0.0330(9) 0.0032(7) 0.0083(7) 0.0026(8)
C10 0.0589(12) 0.0430(11) 0.0373(10) -0.0008(9) 0.0197(9) -0.0045(8)
C11 0.0632(12) 0.0353(10) 0.0481(11) -0.0029(9) 0.0159(10) -0.0030(9)
C12 0.0424(10) 0.0371(10) 0.0400(10) -0.0021(8) 0.0088(8) 0.0068(8)
C13 0.0554(11) 0.0457(11) 0.0363(10) 0.0012(9) 0.0180(9) 0.0024(9)
C14 0.0605(12) 0.0343(9) 0.0417(10) 0.0032(9) 0.0186(9) -0.0013(8)

loop_
_atom_type_symbol
_atom_type_description
_atom_type_scat_dispersion_real
_atom_type_scat_dispersion_imag
_atom_type_scat_source
C C 0.0033 0.0000 'International Tables Vol C Tables 4.2.6.8 and 6.1.1.4'
H H 0.0000 0.0000 'International Tables Vol C Tables 4.2.6.8 and 6.1.1.4'
N N 0.0061 0.0000 'International Tables Vol C Tables 4.2.6.8 and 6.1.1.4'
O O 0.0106 0.0000 'International Tables Vol C Tables 4.2.6.8 and 6.1.1.4'

loop_
_geom_angle_atom_site_label_1
_geom_angle_atom_site_label_2
_geom_angle_atom_site_label_3
_geom_angle_site_symmetry_1
_geom_angle_site_symmetry_3
_geom_angle
_geom_angle_publ_flag
C7 N1 N2 . . 117.08(14) ?
C8 N2 N1 . . 117.50(13) ?
C8 N2 H2 . . 124.6(15) ?
N1 N2 H2 . . 117.9(15) ?
O3 N3 O4 . . 123.30(16) ?
O3 N3 C12 . . 118.13(16) ?
O4 N3 C12 . . 118.55(16) ?
C4 O1 H1 . . 109.5 ?
C6 C1 C2 . . 118.08(16) ?
C6 C1 C7 . . 121.71(15) ?
C2 C1 C7 . . 120.20(16) ?
C3 C2 C1 . . 121.08(16) ?
C3 C2 H2A . . 119.5 ?
C1 C2 H2A . . 119.5 ?
C2 C3 C4 . . 120.32(16) ?
C2 C3 H3 . . 119.8 ?
C4 C3 H3 . . 119.8 ?
O1 C4 C5 . . 118.02(16) ?
O1 C4 C3 . . 122.60(15) ?
C5 C4 C3 . . 119.38(16) ?
C6 C5 C4 . . 120.15(17) ?
C6 C5 H5 . . 119.9 ?
C4 C5 H5 . . 119.9 ?
C5 C6 C1 . . 120.97(16) ?
C5 C6 H6 . . 119.5 ?
C1 C6 H6 . . 119.5 ?
N1 C7 C1 . . 120.02(15) ?
N1 C7 H7 . . 120.0 ?
C1 C7 H7 . . 120.0 ?
O2 C8 N2 . . 122.05(15) ?
O2 C8 C9 . . 120.45(15) ?
N2 C8 C9 . . 117.49(14) ?
C10 C9 C14 . . 118.85(15) ?
C10 C9 C8 . . 117.14(14) ?
C14 C9 C8 . . 124.01(15) ?
C11 C10 C9 . . 121.04(16) ?
C11 C10 H10 . . 119.5 ?
C9 C10 H10 . . 119.5 ?
C12 C11 C10 . . 118.37(17) ?
C12 C11 H11 . . 120.8 ?
C10 C11 H11 . . 120.8 ?
C13 C12 C11 . . 122.28(16) ?
C13 C12 N3 . . 119.15(15) ?
C11 C12 N3 . . 118.56(16) ?
C12 C13 C14 . . 118.62(15) ?
C12 C13 H13 . . 120.7 ?
C14 C13 H13 . . 120.7 ?
C13 C14 C9 . . 120.83(16) ?
C13 C14 H14 . . 119.6 ?
C9 C14 H14 . . 119.6 ?

loop_
_geom_bond_atom_site_label_1
_geom_bond_atom_site_label_2
_geom_bond_site_symmetry_2
_geom_bond_distance
_geom_bond_publ_flag
N1 C7 . 1.271(2) ?
N1 N2 . 1.3803(19) ?
N2 C8 . 1.347(2) ?
N2 H2 . 0.899(9) ?
N3 O3 . 1.217(2) ?
N3 O4 . 1.2220(19) ?
N3 C12 . 1.471(2) ?
O1 C4 . 1.364(2) ?
O1 H1 . 0.8200 ?
O2 C8 . 1.2247(19) ?
C1 C6 . 1.390(2) ?
C1 C2 . 1.401(2) ?
C1 C7 . 1.462(2) ?
C2 C3 . 1.368(2) ?
C2 H2A . 0.9300 ?
C3 C4 . 1.391(2) ?
C3 H3 . 0.9300 ?
C4 C5 . 1.386(2) ?
C5 C6 . 1.382(2) ?
C5 H5 . 0.9300 ?
C6 H6 . 0.9300 ?
C7 H7 . 0.9300 ?
C8 C9 . 1.496(2) ?
C9 C10 . 1.386(2) ?
C9 C14 . 1.388(2) ?
C10 C11 . 1.376(2) ?
C10 H10 . 0.9300 ?
C11 C12 . 1.374(2) ?
C11 H11 . 0.9300 ?
C12 C13 . 1.372(2) ?
C13 C14 . 1.375(2) ?
C13 H13 . 0.9300 ?
C14 H14 . 0.9300 ?

loop_
_geom_hbond_atom_site_label_D
_geom_hbond_atom_site_label_H
_geom_hbond_atom_site_label_A
_geom_hbond_site_symmetry_A
_geom_hbond_distance_DH
_geom_hbond_distance_HA
_geom_hbond_distance_DA
_geom_hbond_angle_DHA
O1 H1 O2 2_545 0.82 1.98 2.7841(18) 165.8
N2 H2 O4 2_644 0.899(9) 2.239(12) 3.094(2) 158.9(19)

loop_
_cod_related_entry_id
_cod_related_entry_database
_cod_related_entry_code
1 ChemSpider 12972746
